data_7006197
loop_
_publ_author_name
'Bertolasi, Valerio'
'Boaretto, Rita'
'Chierotti, Michele R.'
'Gobetto, Roberto'
'Sostero, Silvana'

_publ_section_title
;
 Synthesis, characterization and reactivity of new complexes of
 titanium and zirconium containing a potential tridentate
 amidinato-cyclopentadienyl ligand.
;
_journal_issue 44
_journal_name_full 'Dalton transactions (Cambridge, England : 2003)'
_journal_page_first 5179
_journal_page_last 5189
_journal_paper_doi 10.1039/b709923a
_journal_year 2007
_chemical_formula_moiety 'C19 H33 N5 Si1 Ti1'
_chemical_formula_sum 'C19 H33 N5 Si Ti'
_chemical_formula_weight 407.49
_chemical_name_systematic
;
?
;
_space_group_IT_number 14
_symmetry_cell_setting monoclinic
_symmetry_space_group_name_Hall '-P 2yn'
_symmetry_space_group_name_H-M 'P 1 21/n 1'
_atom_sites_solution_hydrogens geom
_atom_sites_solution_primary direct
_atom_sites_solution_secondary difmap
_audit_creation_method SHELXL-97
_cell_angle_alpha 90.00
_cell_angle_beta 93.049(2)
_cell_angle_gamma 90.00
_cell_formula_units_Z 8
_cell_length_a 8.6755(2)
_cell_length_b 12.9384(3)
_cell_length_c 38.3224(7)
_cell_measurement_reflns_used 53434
_cell_measurement_temperature 150
_cell_measurement_theta_max 27.0
_cell_measurement_theta_min 2.4
_cell_volume 4295.49(16)
_computing_cell_refinement 'Denzo SMN (Otwinowski & Minor, 1997)'
_computing_data_collection 'COLLECT (Nonius, 1997)'
_computing_data_reduction 'Denzo SMN (Otwinowski & Minor, 1997)'
_computing_molecular_graphics 'ORTEP III (Burnett & Johnson, 1996)'
_computing_publication_material
;
SHELXL-97 (Sheldrick, 1997), PARST (Nardelli, 1995)
;
_computing_structure_refinement 'SHELXL-97 (Sheldrick, 1997)'
_computing_structure_solution 'SIR97 (Altomare et al., 1999)'
_diffrn_ambient_temperature 150
_diffrn_measured_fraction_theta_full 0.991
_diffrn_measured_fraction_theta_max 0.991
_diffrn_measurement_device_type 'Nonius Kappa CCD'
_diffrn_measurement_method '\f scans and\w scans'
_diffrn_radiation_monochromator graphite
_diffrn_radiation_source 'fine-focus sealed tube'
_diffrn_radiation_type MoK\a
_diffrn_radiation_wavelength 0.71073
_diffrn_reflns_av_R_equivalents 0.0967
_diffrn_reflns_av_sigmaI/netI 0.0733
_diffrn_reflns_limit_h_max 11
_diffrn_reflns_limit_h_min -11
_diffrn_reflns_limit_k_max 16
_diffrn_reflns_limit_k_min -16
_diffrn_reflns_limit_l_max 48
_diffrn_reflns_limit_l_min -47
_diffrn_reflns_number 41164
_diffrn_reflns_theta_full 27.07
_diffrn_reflns_theta_max 27.0
_diffrn_reflns_theta_min 2.4
_exptl_absorpt_coefficient_mu 0.467
_exptl_absorpt_correction_T_max 0.964
_exptl_absorpt_correction_T_min 0.825
_exptl_absorpt_correction_type empirical
_exptl_absorpt_process_details
;
SORTAV (R. H: Blessing, Acta Crystallogr., 1995, A51, 33)
;
_exptl_crystal_colour orange
_exptl_crystal_density_diffrn 1.260
_exptl_crystal_density_method 'not measured'
_exptl_crystal_description prismatic
_exptl_crystal_F_000 1744
_exptl_crystal_size_max 0.36
_exptl_crystal_size_mid 0.15
_exptl_crystal_size_min 0.09
_refine_diff_density_max 0.455
_refine_diff_density_min -0.523
_refine_diff_density_rms 0.072
_refine_ls_extinction_method none
_refine_ls_goodness_of_fit_ref 1.032
_refine_ls_hydrogen_treatment constr
_refine_ls_matrix_type full
_refine_ls_number_parameters 484
_refine_ls_number_reflns 9361
_refine_ls_number_restraints 0
_refine_ls_restrained_S_all 1.032
_refine_ls_R_factor_all 0.0860
_refine_ls_R_factor_gt 0.0530
_refine_ls_shift/su_max 0.002
_refine_ls_shift/su_mean 0.000
_refine_ls_structure_factor_coef Fsqd
_refine_ls_weighting_details 'calc w=1/[\s^2^(Fo^2^)+(0.0553P)^2^+1.8625P] where P=(Fo^2^+2Fc^2^)/3'
_refine_ls_weighting_scheme calc
_refine_ls_wR_factor_gt 0.1217
_refine_ls_wR_factor_ref 0.1339
_reflns_number_gt 6581
_reflns_number_total 9361
_reflns_threshold_expression I>2sigma(I)
_cod_data_source_file b709923a.txt
_cod_data_source_block (2b)
_cod_original_cell_volume 4295.5(2)
_cod_original_sg_symbol_H-M 'P 21/n'
_cod_original_formula_sum 'C19 H33 N5 Si1 Ti1'
_cod_database_code 7006197

loop_
_symmetry_equiv_pos_as_xyz
'x, y, z'
'-x+1/2, y+1/2, -z+1/2'
'-x, -y, -z'
'x-1/2, -y-1/2, z-1/2'

loop_
_atom_site_label
_atom_site_type_symbol
_atom_site_fract_x
_atom_site_fract_y
_atom_site_fract_z
_atom_site_U_iso_or_equiv
_atom_site_adp_type
_atom_site_occupancy
_atom_site_symmetry_multiplicity
_atom_site_calc_flag
_atom_site_refinement_flags
_atom_site_disorder_assembly
_atom_site_disorder_group
Ti1A Ti 0.17453(5) 0.23631(3) 0.696018(11) 0.02178(12) Uani 1 1 d . . .
Si1A Si -0.08198(8) 0.21201(5) 0.745157(17) 0.02279(16) Uani 1 1 d . . .
N1A N 0.1188(2) 0.22041(16) 0.74669(5) 0.0232(5) Uani 1 1 d . . .
N2A N 0.1363(3) 0.22080(18) 0.80725(5) 0.0309(5) Uani 1 1 d . . .
N3A N 0.3636(3) 0.23187(18) 0.77454(6) 0.0330(5) Uani 1 1 d . . .
N4A N 0.3511(3) 0.1519(2) 0.68829(6) 0.0425(7) Uani 1 1 d . . .
N5A N 0.2578(3) 0.37269(19) 0.69740(6) 0.0415(6) Uani 1 1 d . . .
C1A C -0.0906(3) 0.20473(19) 0.69614(6) 0.0230(5) Uani 1 1 d . . .
C2A C -0.0312(3) 0.1161(2) 0.67859(6) 0.0254(6) Uani 1 1 d . . .
C3A C 0.0279(3) 0.1483(2) 0.64677(6) 0.0258(6) Uani 1 1 d . . .
C4A C 0.0068(3) 0.2568(2) 0.64380(7) 0.0267(6) Uani 1 1 d . . .
C5A C -0.0704(3) 0.2912(2) 0.67315(7) 0.0274(6) Uani 1 1 d . . .
C6A C -0.0386(4) 0.0058(2) 0.69111(7) 0.0390(7) Uani 1 1 d . . .
H61 H -0.0090 -0.0398 0.6729 0.047 Uiso 1 1 calc R . .
H62 H -0.1421 -0.0099 0.6971 0.047 Uiso 1 1 calc R . .
H63 H 0.0304 -0.0030 0.7113 0.047 Uiso 1 1 calc R . .
C7A C 0.0856(4) 0.0812(2) 0.61845(7) 0.0414(8) Uani 1 1 d . . .
H71 H 0.1017 0.0123 0.6272 0.050 Uiso 1 1 calc R . .
H72 H 0.1812 0.1084 0.6109 0.050 Uiso 1 1 calc R . .
H73 H 0.0108 0.0798 0.5991 0.050 Uiso 1 1 calc R . .
C8A C 0.0439(3) 0.3220(2) 0.61272(7) 0.0338(7) Uani 1 1 d . . .
H81 H 0.1264 0.2904 0.6008 0.041 Uiso 1 1 calc R . .
H82 H 0.0749 0.3898 0.6205 0.041 Uiso 1 1 calc R . .
H83 H -0.0458 0.3272 0.5971 0.041 Uiso 1 1 calc R . .
C9A C -0.1271(4) 0.4001(2) 0.67784(8) 0.0472(8) Uani 1 1 d . . .
H91 H -0.0642 0.4469 0.6653 0.057 Uiso 1 1 calc R . .
H92 H -0.1208 0.4175 0.7022 0.057 Uiso 1 1 calc R . .
H93 H -0.2323 0.4053 0.6689 0.057 Uiso 1 1 calc R . .
C10A C -0.1620(3) 0.0963(2) 0.76695(7) 0.0300(6) Uani 1 1 d . . .
H101 H -0.1163 0.0349 0.7580 0.036 Uiso 1 1 calc R . .
H102 H -0.2718 0.0939 0.7624 0.036 Uiso 1 1 calc R . .
H103 H -0.1391 0.1006 0.7917 0.036 Uiso 1 1 calc R . .
C11A C -0.1768(3) 0.3277(2) 0.76366(7) 0.0346(7) Uani 1 1 d . . .
H111 H -0.1712 0.3234 0.7887 0.041 Uiso 1 1 calc R . .
H112 H -0.2830 0.3301 0.7553 0.041 Uiso 1 1 calc R . .
H113 H -0.1249 0.3891 0.7565 0.041 Uiso 1 1 calc R . .
C12A C 0.2088(3) 0.22434(19) 0.77688(6) 0.0245(5) Uiso 1 1 d . . .
C13A C 0.2263(3) 0.2223(2) 0.83647(7) 0.0380(7) Uani 1 1 d . . .
H13A H 0.1794 0.2193 0.8577 0.046 Uiso 1 1 calc R . .
C14A C 0.3845(3) 0.2281(2) 0.83698(7) 0.0411(7) Uani 1 1 d . . .
H14A H 0.4452 0.2286 0.8577 0.049 Uiso 1 1 calc R . .
C15A C 0.4474(3) 0.2332(2) 0.80481(7) 0.0388(7) Uani 1 1 d . . .
H15A H 0.5542 0.2377 0.8041 0.047 Uiso 1 1 calc R . .
C16A C 0.3604(4) 0.0424(3) 0.68000(9) 0.0661(12) Uani 1 1 d . . .
H161 H 0.4108 0.0339 0.6585 0.079 Uiso 1 1 calc R . .
H162 H 0.2582 0.0139 0.6776 0.079 Uiso 1 1 calc R . .
H163 H 0.4183 0.0073 0.6985 0.079 Uiso 1 1 calc R . .
C17A C 0.5072(4) 0.1925(4) 0.69616(9) 0.0790(14) Uani 1 1 d . . .
H171 H 0.5543 0.1559 0.7157 0.095 Uiso 1 1 calc R . .
H172 H 0.5013 0.2647 0.7017 0.095 Uiso 1 1 calc R . .
H173 H 0.5681 0.1834 0.6762 0.095 Uiso 1 1 calc R . .
C18A C 0.2305(5) 0.4520(2) 0.72311(9) 0.0585(10) Uani 1 1 d . . .
H181 H 0.3270 0.4828 0.7309 0.070 Uiso 1 1 calc R . .
H182 H 0.1828 0.4216 0.7427 0.070 Uiso 1 1 calc R . .
H183 H 0.1637 0.5041 0.7128 0.070 Uiso 1 1 calc R . .
C19A C 0.3395(5) 0.4182(3) 0.66858(9) 0.0827(15) Uani 1 1 d . . .
H191 H 0.2775 0.4720 0.6578 0.099 Uiso 1 1 calc R . .
H192 H 0.3584 0.3658 0.6516 0.099 Uiso 1 1 calc R . .
H193 H 0.4360 0.4466 0.6775 0.099 Uiso 1 1 calc R . .
Ti1B Ti -0.06509(5) 0.23693(3) 0.949781(11) 0.02088(12) Uani 1 1 d . . .
Si1B Si -0.32973(8) 0.25104(5) 0.997204(17) 0.02129(16) Uani 1 1 d . . .
N1B N -0.1286(2) 0.25717(15) 1.00063(5) 0.0223(4) Uani 1 1 d . . .
N2B N -0.1241(2) 0.27083(17) 1.06131(5) 0.0272(5) Uani 1 1 d . . .
N3B N 0.1112(3) 0.27323(18) 1.03102(6) 0.0326(5) Uani 1 1 d . . .
N4B N 0.0200(3) 0.10272(18) 0.94502(6) 0.0374(6) Uani 1 1 d . . .
N5B N 0.1118(2) 0.32253(19) 0.94508(5) 0.0332(6) Uani 1 1 d . . .
C1B C -0.3326(3) 0.2572(2) 0.94823(6) 0.0245(5) Uani 1 1 d . . .
C2B C -0.3109(3) 0.1732(2) 0.92473(6) 0.0284(6) Uani 1 1 d . . .
C3B C -0.2288(3) 0.2103(2) 0.89618(7) 0.0293(6) Uani 1 1 d . . .
C4B C -0.2040(3) 0.3180(2) 0.90079(6) 0.0278(6) Uani 1 1 d . . .
C5B C -0.2687(3) 0.3475(2) 0.93220(6) 0.0253(6) Uani 1 1 d . . .
C6B C -0.3723(4) 0.0648(2) 0.92863(8) 0.0497(9) Uani 1 1 d . . .
H64 H -0.3676 0.0288 0.9068 0.060 Uiso 1 1 calc R . .
H65 H -0.4774 0.0678 0.9352 0.060 Uiso 1 1 calc R . .
H66 H -0.3108 0.0290 0.9463 0.060 Uiso 1 1 calc R . .
C7B C -0.1939(3) 0.1531(2) 0.86313(7) 0.0399(7) Uani 1 1 d . . .
H74 H -0.2323 0.1921 0.8432 0.048 Uiso 1 1 calc R . .
H75 H -0.2430 0.0866 0.8630 0.048 Uiso 1 1 calc R . .
H76 H -0.0844 0.1443 0.8622 0.048 Uiso 1 1 calc R . .
C8B C -0.1310(4) 0.3880(2) 0.87516(7) 0.0409(7) Uani 1 1 d . . .
H84 H -0.2076 0.4100 0.8577 0.049 Uiso 1 1 calc R . .
H85 H -0.0504 0.3514 0.8641 0.049 Uiso 1 1 calc R . .
H86 H -0.0882 0.4473 0.8872 0.049 Uiso 1 1 calc R . .
C9B C -0.2766(4) 0.4565(2) 0.94589(8) 0.0405(7) Uani 1 1 d . . .
H94 H -0.2206 0.5017 0.9313 0.049 Uiso 1 1 calc R . .
H95 H -0.2318 0.4590 0.9693 0.049 Uiso 1 1 calc R . .
H96 H -0.3825 0.4782 0.9458 0.049 Uiso 1 1 calc R . .
C10B C -0.4127(3) 0.1300(2) 1.01451(7) 0.0316(6) Uani 1 1 d . . .
H104 H -0.3698 0.0715 1.0030 0.038 Uiso 1 1 calc R . .
H105 H -0.5227 0.1305 1.0102 0.038 Uiso 1 1 calc R . .
H106 H -0.3883 0.1255 1.0392 0.038 Uiso 1 1 calc R . .
C11B C -0.4353(3) 0.3591(2) 1.01732(7) 0.0281(6) Uani 1 1 d . . .
H114 H -0.4291 0.3516 1.0423 0.034 Uiso 1 1 calc R . .
H115 H -0.5415 0.3579 1.0089 0.034 Uiso 1 1 calc R . .
H116 H -0.3897 0.4237 1.0111 0.034 Uiso 1 1 calc R . .
C12B C -0.0448(3) 0.26680(19) 1.03175(6) 0.0237(5) Uani 1 1 d . . .
C13B C -0.0391(3) 0.2796(2) 1.09113(7) 0.0321(6) Uani 1 1 d . . .
H13B H -0.0902 0.2831 1.1118 0.038 Uiso 1 1 calc R . .
C14B C 0.1190(3) 0.2839(2) 1.09326(7) 0.0382(7) Uani 1 1 d . . .
H14B H 0.1755 0.2887 1.1145 0.046 Uiso 1 1 calc R . .
C15B C 0.1884(3) 0.2807(2) 1.06190(7) 0.0378(7) Uani 1 1 d . . .
H15B H 0.2956 0.2840 1.0622 0.045 Uiso 1 1 calc R . .
C16B C 0.0032(4) 0.0078(2) 0.92501(9) 0.0583(10) Uani 1 1 d . . .
H164 H 0.0989 -0.0080 0.9147 0.070 Uiso 1 1 calc R . .
H165 H -0.0766 0.0162 0.9069 0.070 Uiso 1 1 calc R . .
H166 H -0.0237 -0.0477 0.9402 0.070 Uiso 1 1 calc R . .
C17B C 0.1431(4) 0.0896(3) 0.97251(8) 0.0565(10) Uani 1 1 d . . .
H174 H 0.1165 0.0342 0.9877 0.068 Uiso 1 1 calc R . .
H175 H 0.1550 0.1524 0.9857 0.068 Uiso 1 1 calc R . .
H176 H 0.2383 0.0735 0.9620 0.068 Uiso 1 1 calc R . .
C18B C 0.1160(4) 0.4305(3) 0.95564(9) 0.0548(9) Uani 1 1 d . . .
H184 H 0.2058 0.4427 0.9708 0.066 Uiso 1 1 calc R . .
H185 H 0.0250 0.4466 0.9677 0.066 Uiso 1 1 calc R . .
H186 H 0.1201 0.4736 0.9353 0.066 Uiso 1 1 calc R . .
C19B C 0.2565(4) 0.2946(3) 0.93029(8) 0.0573(10) Uani 1 1 d . . .
H194 H 0.2724 0.3373 0.9103 0.069 Uiso 1 1 calc R . .
H195 H 0.2530 0.2234 0.9233 0.069 Uiso 1 1 calc R . .
H196 H 0.3398 0.3048 0.9475 0.069 Uiso 1 1 calc R . .

loop_
_atom_site_aniso_label
_atom_site_aniso_U_11
_atom_site_aniso_U_22
_atom_site_aniso_U_33
_atom_site_aniso_U_23
_atom_site_aniso_U_13
_atom_site_aniso_U_12
Ti1A 0.0186(2) 0.0276(3) 0.0193(2) -0.00202(18) 0.00258(17) -0.00180(19)
Si1A 0.0224(4) 0.0248(4) 0.0217(4) -0.0002(3) 0.0050(3) 0.0006(3)
N1A 0.0238(11) 0.0252(12) 0.0206(11) 0.0001(8) 0.0018(8) 0.0008(9)
N2A 0.0277(13) 0.0442(14) 0.0210(12) 0.0009(10) 0.0020(9) 0.0008(10)
N3A 0.0257(13) 0.0456(15) 0.0277(13) 0.0037(10) 0.0009(10) -0.0026(10)
N4A 0.0269(14) 0.074(2) 0.0268(13) -0.0011(12) 0.0039(10) 0.0193(13)
N5A 0.0530(17) 0.0431(15) 0.0283(13) 0.0008(11) 0.0012(11) -0.0245(13)
C1A 0.0181(13) 0.0261(13) 0.0246(13) 0.0012(10) 0.0006(10) -0.0014(10)
C2A 0.0264(14) 0.0276(14) 0.0218(13) -0.0022(10) -0.0014(10) -0.0068(11)
C3A 0.0264(14) 0.0307(15) 0.0202(13) -0.0018(10) 0.0006(10) -0.0040(11)
C4A 0.0205(14) 0.0346(15) 0.0246(14) 0.0062(11) -0.0017(10) -0.0010(11)
C5A 0.0253(14) 0.0288(14) 0.0283(14) 0.0039(11) 0.0028(11) 0.0050(11)
C6A 0.061(2) 0.0300(16) 0.0264(15) -0.0013(11) 0.0079(14) -0.0074(14)
C7A 0.064(2) 0.0351(17) 0.0255(15) -0.0057(12) 0.0104(14) -0.0102(15)
C8A 0.0322(16) 0.0403(17) 0.0292(15) 0.0091(12) 0.0036(12) 0.0008(13)
C9A 0.050(2) 0.0406(19) 0.053(2) 0.0154(15) 0.0187(16) 0.0221(15)
C10A 0.0298(15) 0.0357(16) 0.0249(14) -0.0011(11) 0.0043(11) -0.0056(12)
C11A 0.0349(17) 0.0354(16) 0.0340(16) -0.0022(12) 0.0079(12) 0.0064(13)
C13A 0.0332(17) 0.058(2) 0.0226(15) 0.0013(13) 0.0024(12) -0.0018(14)
C14A 0.0364(18) 0.060(2) 0.0260(15) 0.0018(13) -0.0052(12) -0.0015(15)
C15A 0.0240(15) 0.056(2) 0.0358(17) 0.0043(14) -0.0033(12) -0.0022(13)
C16A 0.066(3) 0.073(3) 0.062(2) 0.0169(19) 0.0258(19) 0.044(2)
C17A 0.0255(18) 0.165(5) 0.046(2) -0.018(2) -0.0043(15) 0.022(2)
C18A 0.087(3) 0.040(2) 0.048(2) -0.0068(15) -0.0027(18) -0.0259(19)
C19A 0.126(4) 0.085(3) 0.039(2) -0.0072(19) 0.018(2) -0.072(3)
Ti1B 0.0191(2) 0.0232(2) 0.0205(2) -0.00026(17) 0.00320(17) 0.00116(18)
Si1B 0.0200(4) 0.0237(4) 0.0204(3) -0.0006(3) 0.0037(3) 0.0008(3)
N1B 0.0205(11) 0.0266(12) 0.0199(11) 0.0012(8) 0.0016(8) -0.0016(9)
N2B 0.0267(12) 0.0358(13) 0.0192(11) -0.0002(9) 0.0012(9) -0.0022(10)
N3B 0.0238(12) 0.0471(15) 0.0265(12) 0.0057(10) -0.0012(9) -0.0043(10)
N4B 0.0459(16) 0.0338(14) 0.0330(13) -0.0003(10) 0.0068(11) 0.0157(11)
N5B 0.0226(12) 0.0519(16) 0.0251(12) 0.0007(10) 0.0011(9) -0.0075(11)
C1B 0.0175(13) 0.0329(15) 0.0232(13) 0.0003(10) 0.0013(10) 0.0015(10)
C2B 0.0232(14) 0.0351(16) 0.0270(14) -0.0067(11) 0.0034(11) -0.0061(11)
C3B 0.0217(14) 0.0438(17) 0.0226(14) -0.0061(11) 0.0026(10) -0.0027(12)
C4B 0.0250(14) 0.0364(16) 0.0217(14) 0.0060(11) -0.0001(10) 0.0026(12)
C5B 0.0253(14) 0.0290(14) 0.0215(13) 0.0039(10) -0.0001(10) 0.0058(11)
C6B 0.050(2) 0.053(2) 0.048(2) -0.0236(16) 0.0221(16) -0.0278(16)
C7B 0.0355(17) 0.058(2) 0.0271(15) -0.0130(13) 0.0088(12) -0.0101(14)
C8B 0.048(2) 0.0477(19) 0.0278(16) 0.0081(13) 0.0116(13) 0.0036(15)
C9B 0.055(2) 0.0316(16) 0.0358(17) 0.0079(12) 0.0151(14) 0.0116(14)
C10B 0.0295(16) 0.0310(15) 0.0346(16) -0.0006(12) 0.0056(12) -0.0038(12)
C11B 0.0264(15) 0.0321(15) 0.0265(14) -0.0009(11) 0.0069(11) 0.0050(11)
C12B 0.0246(14) 0.0221(13) 0.0246(13) 0.0020(10) 0.0022(10) -0.0015(10)
C13B 0.0354(16) 0.0392(17) 0.0216(14) 0.0025(11) 0.0019(11) -0.0025(13)
C14B 0.0380(17) 0.0513(19) 0.0242(15) 0.0034(12) -0.0078(12) -0.0071(14)
C15B 0.0249(15) 0.055(2) 0.0333(16) 0.0073(13) -0.0026(12) -0.0078(13)
C16B 0.085(3) 0.0356(19) 0.056(2) -0.0040(15) 0.0215(19) 0.0205(18)
C17B 0.063(2) 0.065(2) 0.042(2) 0.0077(16) 0.0055(16) 0.0375(19)
C18B 0.050(2) 0.053(2) 0.061(2) -0.0060(17) 0.0024(17) -0.0292(17)
C19B 0.0306(18) 0.099(3) 0.0434(19) -0.0121(19) 0.0108(14) -0.0177(18)

loop_
_atom_type_symbol
_atom_type_description
_atom_type_scat_dispersion_real
_atom_type_scat_dispersion_imag
_atom_type_scat_source
Ti Ti 0.2776 0.4457 'International Tables Vol C Tables 4.2.6.8 and 6.1.1.4'
C C 0.0033 0.0016 'International Tables Vol C Tables 4.2.6.8 and 6.1.1.4'
H H 0.0000 0.0000 'International Tables Vol C Tables 4.2.6.8 and 6.1.1.4'
N N 0.0061 0.0033 'International Tables Vol C Tables 4.2.6.8 and 6.1.1.4'
Si Si 0.0817 0.0704 'International Tables Vol C Tables 4.2.6.8 and 6.1.1.4'

loop_
_geom_angle_atom_site_label_1
_geom_angle_atom_site_label_2
_geom_angle_atom_site_label_3
_geom_angle
_geom_angle_site_symmetry_1
_geom_angle_site_symmetry_3
_geom_angle_publ_flag
N5A Ti1A N4A 103.11(12) . . ?
N5A Ti1A N1A 100.13(9) . . ?
N4A Ti1A N1A 108.78(9) . . ?
N5A Ti1A C1A 122.23(10) . . ?
N4A Ti1A C1A 134.08(11) . . ?
N1A Ti1A C1A 72.34(8) . . ?
N5A Ti1A C5A 93.66(11) . . ?
N4A Ti1A C5A 145.47(10) . . ?
N1A Ti1A C5A 97.44(8) . . ?
C1A Ti1A C5A 35.69(9) . . ?
N5A Ti1A C4A 97.54(10) . . ?
N4A Ti1A C4A 112.60(9) . . ?
N1A Ti1A C4A 129.44(9) . . ?
C1A Ti1A C4A 58.21(8) . . ?
C5A Ti1A C4A 34.24(9) . . ?
N5A Ti1A C2A 150.48(10) . . ?
N4A Ti1A C2A 100.04(11) . . ?
N1A Ti1A C2A 89.39(8) . . ?
C1A Ti1A C2A 35.02(8) . . ?
C5A Ti1A C2A 57.23(9) . . ?
C4A Ti1A C2A 56.25(9) . . ?
N5A Ti1A C3A 128.38(9) . . ?
N4A Ti1A C3A 90.16(10) . . ?
N1A Ti1A C3A 122.54(8) . . ?
C1A Ti1A C3A 57.26(8) . . ?
C5A Ti1A C3A 56.26(9) . . ?
C4A Ti1A C3A 33.52(8) . . ?
C2A Ti1A C3A 33.23(8) . . ?
N5A Ti1A Si1A 111.80(8) . . ?
N4A Ti1A Si1A 131.40(8) . . ?
N1A Ti1A Si1A 34.01(6) . . ?
C1A Ti1A Si1A 38.65(6) . . ?
C5A Ti1A Si1A 65.36(6) . . ?
C4A Ti1A Si1A 95.54(6) . . ?
C2A Ti1A Si1A 63.17(6) . . ?
C3A Ti1A Si1A 93.52(6) . . ?
N1A Si1A C11A 113.38(12) . . ?
N1A Si1A C10A 115.46(11) . . ?
C11A Si1A C10A 106.95(12) . . ?
N1A Si1A C1A 91.35(10) . . ?
C11A Si1A C1A 115.17(12) . . ?
C10A Si1A C1A 114.29(12) . . ?
N1A Si1A Ti1A 40.81(7) . . ?
C11A Si1A Ti1A 120.65(9) . . ?
C10A Si1A Ti1A 132.03(9) . . ?
C1A Si1A Ti1A 50.99(8) . . ?
C12A N1A Si1A 123.88(17) . . ?
C12A N1A Ti1A 130.69(17) . . ?
Si1A N1A Ti1A 105.18(10) . . ?
C13A N2A C12A 116.4(2) . . ?
C15A N3A C12A 116.1(2) . . ?
C16A N4A C17A 109.3(3) . . ?
C16A N4A Ti1A 130.0(2) . . ?
C17A N4A Ti1A 120.0(2) . . ?
C18A N5A C19A 109.3(3) . . ?
C18A N5A Ti1A 126.8(2) . . ?
C19A N5A Ti1A 123.2(2) . . ?
C2A C1A C5A 105.9(2) . . ?
C2A C1A Si1A 120.76(18) . . ?
C5A C1A Si1A 124.95(19) . . ?
C2A C1A Ti1A 76.17(14) . . ?
C5A C1A Ti1A 73.21(14) . . ?
Si1A C1A Ti1A 90.36(10) . . ?
C3A C2A C1A 109.0(2) . . ?
C3A C2A C6A 125.3(2) . . ?
C1A C2A C6A 125.6(2) . . ?
C3A C2A Ti1A 75.75(15) . . ?
C1A C2A Ti1A 68.81(14) . . ?
C6A C2A Ti1A 124.09(19) . . ?
C2A C3A C4A 108.0(2) . . ?
C2A C3A C7A 127.4(2) . . ?
C4A C3A C7A 124.2(2) . . ?
C2A C3A Ti1A 71.02(14) . . ?
C4A C3A Ti1A 70.58(14) . . ?
C7A C3A Ti1A 129.55(19) . . ?
C5A C4A C3A 108.2(2) . . ?
C5A C4A C8A 125.7(2) . . ?
C3A C4A C8A 125.7(2) . . ?
C5A C4A Ti1A 70.52(14) . . ?
C3A C4A Ti1A 75.90(14) . . ?
C8A C4A Ti1A 124.66(18) . . ?
C4A C5A C1A 108.7(2) . . ?
C4A C5A C9A 124.2(2) . . ?
C1A C5A C9A 127.1(2) . . ?
C4A C5A Ti1A 75.24(15) . . ?
C1A C5A Ti1A 71.10(14) . . ?
C9A C5A Ti1A 122.0(2) . . ?
C2A C6A H61 109.5 . . ?
C2A C6A H62 109.5 . . ?
H61 C6A H62 109.5 . . ?
C2A C6A H63 109.5 . . ?
H61 C6A H63 109.5 . . ?
H62 C6A H63 109.5 . . ?
C3A C7A H71 109.5 . . ?
C3A C7A H72 109.5 . . ?
H71 C7A H72 109.5 . . ?
C3A C7A H73 109.5 . . ?
H71 C7A H73 109.5 . . ?
H72 C7A H73 109.5 . . ?
C4A C8A H81 109.5 . . ?
C4A C8A H82 109.5 . . ?
H81 C8A H82 109.5 . . ?
C4A C8A H83 109.5 . . ?
H81 C8A H83 109.5 . . ?
H82 C8A H83 109.5 . . ?
C5A C9A H91 109.5 . . ?
C5A C9A H92 109.5 . . ?
H91 C9A H92 109.5 . . ?
C5A C9A H93 109.5 . . ?
H91 C9A H93 109.5 . . ?
H92 C9A H93 109.5 . . ?
Si1A C10A H101 109.5 . . ?
Si1A C10A H102 109.5 . . ?
H101 C10A H102 109.5 . . ?
Si1A C10A H103 109.5 . . ?
H101 C10A H103 109.5 . . ?
H102 C10A H103 109.5 . . ?
Si1A C11A H111 109.5 . . ?
Si1A C11A H112 109.5 . . ?
H111 C11A H112 109.5 . . ?
Si1A C11A H113 109.5 . . ?
H111 C11A H113 109.5 . . ?
H112 C11A H113 109.5 . . ?
N2A C12A N3A 124.6(2) . . ?
N2A C12A N1A 117.3(2) . . ?
N3A C12A N1A 118.2(2) . . ?
N2A C13A C14A 123.6(3) . . ?
N2A C13A H13A 118.2 . . ?
C14A C13A H13A 118.2 . . ?
C13A C14A C15A 115.7(3) . . ?
C13A C14A H14A 122.2 . . ?
C15A C14A H14A 122.2 . . ?
N3A C15A C14A 123.6(3) . . ?
N3A C15A H15A 118.2 . . ?
C14A C15A H15A 118.2 . . ?
N4A C16A H161 109.5 . . ?
N4A C16A H162 109.5 . . ?
H161 C16A H162 109.5 . . ?
N4A C16A H163 109.5 . . ?
H161 C16A H163 109.5 . . ?
H162 C16A H163 109.5 . . ?
N4A C17A H171 109.5 . . ?
N4A C17A H172 109.5 . . ?
H171 C17A H172 109.5 . . ?
N4A C17A H173 109.5 . . ?
H171 C17A H173 109.5 . . ?
H172 C17A H173 109.5 . . ?
N5A C18A H181 109.5 . . ?
N5A C18A H182 109.5 . . ?
H181 C18A H182 109.5 . . ?
N5A C18A H183 109.5 . . ?
H181 C18A H183 109.5 . . ?
H182 C18A H183 109.5 . . ?
N5A C19A H191 109.5 . . ?
N5A C19A H192 109.5 . . ?
H191 C19A H192 109.5 . . ?
N5A C19A H193 109.5 . . ?
H191 C19A H193 109.5 . . ?
H192 C19A H193 109.5 . . ?
N4B Ti1B N5B 101.70(11) . . ?
N4B Ti1B N1B 109.29(9) . . ?
N5B Ti1B N1B 105.72(9) . . ?
N4B Ti1B C1B 119.43(10) . . ?
N5B Ti1B C1B 137.40(10) . . ?
N1B Ti1B C1B 72.28(8) . . ?
N4B Ti1B C5B 145.21(10) . . ?
N5B Ti1B C5B 102.47(10) . . ?
N1B Ti1B C5B 87.66(8) . . ?
C1B Ti1B C5B 35.99(9) . . ?
N4B Ti1B C4B 120.18(10) . . ?
N5B Ti1B C4B 92.59(9) . . ?
N1B Ti1B C4B 122.00(8) . . ?
C1B Ti1B C4B 58.46(8) . . ?
C5B Ti1B C4B 34.36(8) . . ?
N4B Ti1B C2B 89.39(10) . . ?
N5B Ti1B C2B 148.29(9) . . ?
N1B Ti1B C2B 98.21(8) . . ?
C1B Ti1B C2B 34.82(8) . . ?
C5B Ti1B C2B 57.50(10) . . ?
C4B Ti1B C2B 56.66(9) . . ?
N4B Ti1B C3B 90.10(10) . . ?
N5B Ti1B C3B 115.72(9) . . ?
N1B Ti1B C3B 129.32(9) . . ?
C1B Ti1B C3B 57.65(8) . . ?
C5B Ti1B C3B 56.81(9) . . ?
C4B Ti1B C3B 33.85(9) . . ?
C2B Ti1B C3B 33.74(8) . . ?
N4B Ti1B Si1B 115.24(7) . . ?
N5B Ti1B Si1B 131.68(7) . . ?
N1B Ti1B Si1B 34.28(6) . . ?
C1B Ti1B Si1B 38.61(6) . . ?
C5B Ti1B Si1B 63.19(6) . . ?
C4B Ti1B Si1B 94.46(6) . . ?
C2B Ti1B Si1B 65.06(6) . . ?
C3B Ti1B Si1B 95.04(6) . . ?
N1B Si1B C10B 114.56(11) . . ?
N1B Si1B C11B 116.54(11) . . ?
C10B Si1B C11B 106.07(12) . . ?
N1B Si1B C1B 91.92(10) . . ?
C10B Si1B C1B 114.03(12) . . ?
C11B Si1B C1B 113.68(12) . . ?
N1B Si1B Ti1B 41.92(7) . . ?
C10B Si1B Ti1B 119.10(9) . . ?
C11B Si1B Ti1B 134.74(9) . . ?
C1B Si1B Ti1B 50.86(8) . . ?
C12B N1B Si1B 123.54(17) . . ?
C12B N1B Ti1B 132.53(17) . . ?
Si1B N1B Ti1B 103.80(10) . . ?
C13B N2B C12B 115.9(2) . . ?
C15B N3B C12B 116.2(2) . . ?
C16B N4B C17B 109.2(2) . . ?
C16B N4B Ti1B 142.8(2) . . ?
C17B N4B Ti1B 107.97(19) . . ?
C19B N5B C18B 109.8(3) . . ?
C19B N5B Ti1B 127.5(2) . . ?
C18B N5B Ti1B 122.64(19) . . ?
C2B C1B C5B 106.3(2) . . ?
C2B C1B Si1B 127.0(2) . . ?
C5B C1B Si1B 118.30(18) . . ?
C2B C1B Ti1B 76.49(15) . . ?
C5B C1B Ti1B 72.42(14) . . ?
Si1B C1B Ti1B 90.53(10) . . ?
C3B C2B C1B 108.5(2) . . ?
C3B C2B C6B 125.7(2) . . ?
C1B C2B C6B 125.7(2) . . ?
C3B C2B Ti1B 74.03(15) . . ?
C1B C2B Ti1B 68.70(14) . . ?
C6B C2B Ti1B 125.5(2) . . ?
C4B C3B C2B 108.3(2) . . ?
C4B C3B C7B 123.3(2) . . ?
C2B C3B C7B 127.7(3) . . ?
C4B C3B Ti1B 71.44(14) . . ?
C2B C3B Ti1B 72.23(14) . . ?
C7B C3B Ti1B 129.53(19) . . ?
C5B C4B C3B 108.0(2) . . ?
C5B C4B C8B 126.7(3) . . ?
C3B C4B C8B 125.2(2) . . ?
C5B C4B Ti1B 70.03(14) . . ?
C3B C4B Ti1B 74.71(15) . . ?
C8B C4B Ti1B 124.04(19) . . ?
C4B C5B C1B 108.9(2) . . ?
C4B C5B C9B 125.4(2) . . ?
C1B C5B C9B 125.7(2) . . ?
C4B C5B Ti1B 75.61(15) . . ?
C1B C5B Ti1B 71.60(14) . . ?
C9B C5B Ti1B 121.25(19) . . ?
C2B C6B H64 109.5 . . ?
C2B C6B H65 109.5 . . ?
H64 C6B H65 109.5 . . ?
C2B C6B H66 109.5 . . ?
H64 C6B H66 109.5 . . ?
H65 C6B H66 109.5 . . ?
C3B C7B H74 109.5 . . ?
C3B C7B H75 109.5 . . ?
H74 C7B H75 109.5 . . ?
C3B C7B H76 109.5 . . ?
H74 C7B H76 109.5 . . ?
H75 C7B H76 109.5 . . ?
C4B C8B H84 109.5 . . ?
C4B C8B H85 109.5 . . ?
H84 C8B H85 109.5 . . ?
C4B C8B H86 109.5 . . ?
H84 C8B H86 109.5 . . ?
H85 C8B H86 109.5 . . ?
C5B C9B H94 109.5 . . ?
C5B C9B H95 109.5 . . ?
H94 C9B H95 109.5 . . ?
C5B C9B H96 109.5 . . ?
H94 C9B H96 109.5 . . ?
H95 C9B H96 109.5 . . ?
Si1B C10B H104 109.5 . . ?
Si1B C10B H105 109.5 . . ?
H104 C10B H105 109.5 . . ?
Si1B C10B H106 109.5 . . ?
H104 C10B H106 109.5 . . ?
H105 C10B H106 109.5 . . ?
Si1B C11B H114 109.5 . . ?
Si1B C11B H115 109.5 . . ?
H114 C11B H115 109.5 . . ?
Si1B C11B H116 109.5 . . ?
H114 C11B H116 109.5 . . ?
H115 C11B H116 109.5 . . ?
N3B C12B N2B 124.4(2) . . ?
N3B C12B N1B 118.2(2) . . ?
N2B C12B N1B 117.4(2) . . ?
N2B C13B C14B 124.2(2) . . ?
N2B C13B H13B 117.9 . . ?
C14B C13B H13B 117.9 . . ?
C13B C14B C15B 115.5(3) . . ?
C13B C14B H14B 122.2 . . ?
C15B C14B H14B 122.2 . . ?
N3B C15B C14B 123.8(3) . . ?
N3B C15B H15B 118.1 . . ?
C14B C15B H15B 118.1 . . ?
N4B C16B H164 109.5 . . ?
N4B C16B H165 109.5 . . ?
H164 C16B H165 109.5 . . ?
N4B C16B H166 109.5 . . ?
H164 C16B H166 109.5 . . ?
H165 C16B H166 109.5 . . ?
N4B C17B H174 109.5 . . ?
N4B C17B H175 109.5 . . ?
H174 C17B H175 109.5 . . ?
N4B C17B H176 109.5 . . ?
H174 C17B H176 109.5 . . ?
H175 C17B H176 109.5 . . ?
N5B C18B H184 109.5 . . ?
N5B C18B H185 109.5 . . ?
H184 C18B H185 109.5 . . ?
N5B C18B H186 109.5 . . ?
H184 C18B H186 109.5 . . ?
H185 C18B H186 109.5 . . ?
N5B C19B H194 109.5 . . ?
N5B C19B H195 109.5 . . ?
H194 C19B H195 109.5 . . ?
N5B C19B H196 109.5 . . ?
H194 C19B H196 109.5 . . ?
H195 C19B H196 109.5 . . ?

loop_
_geom_bond_atom_site_label_1
_geom_bond_atom_site_label_2
_geom_bond_distance
_geom_bond_site_symmetry_2
_geom_bond_publ_flag
Ti1A N5A 1.906(2) . ?
Ti1A N4A 1.917(2) . ?
Ti1A N1A 2.036(2) . ?
Ti1A C1A 2.337(2) . ?
Ti1A C5A 2.365(3) . ?
Ti1A C4A 2.425(3) . ?
Ti1A C2A 2.434(3) . ?
Ti1A C3A 2.494(2) . ?
Ti1A Si1A 3.0072(8) . ?
Si1A N1A 1.743(2) . ?
Si1A C11A 1.866(3) . ?
Si1A C10A 1.866(3) . ?
Si1A C1A 1.878(2) . ?
N1A C12A 1.362(3) . ?
N2A C13A 1.331(3) . ?
N2A C12A 1.353(3) . ?
N3A C15A 1.336(3) . ?
N3A C12A 1.354(3) . ?
N4A C16A 1.455(4) . ?
N4A C17A 1.469(4) . ?
N5A C18A 1.451(4) . ?
N5A C19A 1.467(4) . ?
C1A C2A 1.438(3) . ?
C1A C5A 1.441(3) . ?
C2A C3A 1.410(3) . ?
C2A C6A 1.508(4) . ?
C3A C4A 1.420(4) . ?
C3A C7A 1.497(3) . ?
C4A C5A 1.411(4) . ?
C4A C8A 1.508(3) . ?
C5A C9A 1.506(4) . ?
C6A H61 0.9600 . ?
C6A H62 0.9600 . ?
C6A H63 0.9600 . ?
C7A H71 0.9600 . ?
C7A H72 0.9600 . ?
C7A H73 0.9600 . ?
C8A H81 0.9600 . ?
C8A H82 0.9600 . ?
C8A H83 0.9600 . ?
C9A H91 0.9600 . ?
C9A H92 0.9600 . ?
C9A H93 0.9600 . ?
C10A H101 0.9600 . ?
C10A H102 0.9600 . ?
C10A H103 0.9600 . ?
C11A H111 0.9600 . ?
C11A H112 0.9600 . ?
C11A H113 0.9600 . ?
C13A C14A 1.374(4) . ?
C13A H13A 0.9300 . ?
C14A C15A 1.376(4) . ?
C14A H14A 0.9300 . ?
C15A H15A 0.9300 . ?
C16A H161 0.9600 . ?
C16A H162 0.9600 . ?
C16A H163 0.9600 . ?
C17A H171 0.9600 . ?
C17A H172 0.9600 . ?
C17A H173 0.9600 . ?
C18A H181 0.9600 . ?
C18A H182 0.9600 . ?
C18A H183 0.9600 . ?
C19A H191 0.9600 . ?
C19A H192 0.9600 . ?
C19A H193 0.9600 . ?
Ti1B N4B 1.899(2) . ?
Ti1B N5B 1.909(2) . ?
Ti1B N1B 2.070(2) . ?
Ti1B C1B 2.333(2) . ?
Ti1B C5B 2.344(2) . ?
Ti1B C4B 2.416(2) . ?
Ti1B C2B 2.435(3) . ?
Ti1B C3B 2.459(3) . ?
Ti1B Si1B 3.0085(8) . ?
Si1B N1B 1.745(2) . ?
Si1B C10B 1.860(3) . ?
Si1B C11B 1.861(3) . ?
Si1B C1B 1.877(2) . ?
N1B C12B 1.369(3) . ?
N2B C13B 1.332(3) . ?
N2B C12B 1.358(3) . ?
N3B C15B 1.332(3) . ?
N3B C12B 1.357(3) . ?
N4B C16B 1.451(4) . ?
N4B C17B 1.470(4) . ?
N5B C19B 1.450(4) . ?
N5B C18B 1.455(4) . ?
C1B C2B 1.430(3) . ?
C1B C5B 1.445(3) . ?
C2B C3B 1.420(3) . ?
C2B C6B 1.511(4) . ?
C3B C4B 1.420(4) . ?
C3B C7B 1.511(3) . ?
C4B C5B 1.408(3) . ?
C4B C8B 1.501(4) . ?
C5B C9B 1.507(4) . ?
C6B H64 0.9600 . ?
C6B H65 0.9600 . ?
C6B H66 0.9600 . ?
C7B H74 0.9600 . ?
C7B H75 0.9600 . ?
C7B H76 0.9600 . ?
C8B H84 0.9600 . ?
C8B H85 0.9600 . ?
C8B H86 0.9600 . ?
C9B H94 0.9600 . ?
C9B H95 0.9600 . ?
C9B H96 0.9600 . ?
C10B H104 0.9600 . ?
C10B H105 0.9600 . ?
C10B H106 0.9600 . ?
C11B H114 0.9600 . ?
C11B H115 0.9600 . ?
C11B H116 0.9600 . ?
C13B C14B 1.371(4) . ?
C13B H13B 0.9300 . ?
C14B C15B 1.373(4) . ?
C14B H14B 0.9300 . ?
C15B H15B 0.9300 . ?
C16B H164 0.9600 . ?
C16B H165 0.9600 . ?
C16B H166 0.9600 . ?
C17B H174 0.9600 . ?
C17B H175 0.9600 . ?
C17B H176 0.9600 . ?
C18B H184 0.9600 . ?
C18B H185 0.9600 . ?
C18B H186 0.9600 . ?
C19B H194 0.9600 . ?
C19B H195 0.9600 . ?
C19B H196 0.9600 . ?
